data_2237668
loop_
_publ_author_name
'Mangaiyarkarasi, Govindan'
'Kalaivani, Doraisamyraja'

_publ_section_title
;
 Trimethylammonium
 5-(2,4-dinitrophenyl)-2,6-dioxo-1,2,3,6-tetrahydropyrimidin-4-olate
 0.125-hydrate
;
_journal_coeditor_code LH5595
_journal_issue 4
_journal_name_full 'Acta Crystallographica Section E'
_journal_page_first o592
_journal_page_last o593
_journal_paper_doi 10.1107/S1600536813007915
_journal_volume 69
_journal_year 2013
_chemical_formula_iupac 'C3 H10 N +, C10 H5 N4 O7 -, 0.125H2 O'
_chemical_formula_moiety 'C3 H10 N +, C10 H5 N4 O7 -, 0.125(H2 O)'
_chemical_formula_sum 'C13 H15.25 N5 O7.125'
_chemical_formula_weight 355.29
_chemical_name_systematic
'Trimethylammonium 5-(2,4-dinitrophenyl)-2,6-dioxo-1,2,3,6-tetrahydropyrimidin-4-olate 0.125-hydrate'
_space_group_IT_number 14
_symmetry_cell_setting monoclinic
_symmetry_space_group_name_Hall '-P 2ybc'
_symmetry_space_group_name_H-M 'P 1 21/c 1'
_atom_sites_solution_hydrogens geom
_atom_sites_solution_primary direct
_atom_sites_solution_secondary difmap
_audit_creation_method SHELXL-97
_cell_angle_alpha 90.00
_cell_angle_beta 94.9530(10)
_cell_angle_gamma 90.00
_cell_formula_units_Z 8
_cell_length_a 15.0410(5)
_cell_length_b 10.5460(3)
_cell_length_c 20.4170(8)
_cell_measurement_reflns_used 7398
_cell_measurement_temperature 293(2)
_cell_measurement_theta_max 23.938
_cell_measurement_theta_min 2.321
_cell_volume 3226.50(19)
_computing_cell_refinement 'SAINT (Bruker, 2004)'
_computing_data_collection 'APEX2 (Bruker, 2004)'
_computing_data_reduction 'SAINT (Bruker, 2004)'
_computing_molecular_graphics
;
ORTEP-3 for Windows
(Farrugia, 2012) and Mercury (Macrae <i>et al.</i>, 2006)
;
_computing_publication_material 'SHELXL97 (Sheldrick, 2008)'
_computing_structure_refinement 'SHELXL97 (Sheldrick, 2008)'
_computing_structure_solution 'SIR92 (Altomare <i>et al.</i>, 1993)'
_diffrn_ambient_temperature 293(2)
_diffrn_measured_fraction_theta_full 0.999
_diffrn_measured_fraction_theta_max 0.999
_diffrn_measurement_device_type 'Bruker Kappa APEXII CCD'
_diffrn_measurement_method '\w and \f scans'
_diffrn_radiation_monochromator graphite
_diffrn_radiation_source 'fine-focus sealed tube'
_diffrn_radiation_type MoK\a
_diffrn_radiation_wavelength 0.71073
_diffrn_reflns_av_R_equivalents 0.0389
_diffrn_reflns_av_sigmaI/netI 0.0314
_diffrn_reflns_limit_h_max 17
_diffrn_reflns_limit_h_min -17
_diffrn_reflns_limit_k_max 12
_diffrn_reflns_limit_k_min -12
_diffrn_reflns_limit_l_max 23
_diffrn_reflns_limit_l_min -24
_diffrn_reflns_number 26803
_diffrn_reflns_theta_full 24.72
_diffrn_reflns_theta_max 24.72
_diffrn_reflns_theta_min 2.18
_exptl_absorpt_coefficient_mu 0.121
_exptl_absorpt_correction_T_max 0.9869
_exptl_absorpt_correction_T_min 0.9596
_exptl_absorpt_correction_type multi-scan
_exptl_absorpt_process_details '(SADABS; Bruker, 2004)'
_exptl_crystal_colour red
_exptl_crystal_density_diffrn 1.464
_exptl_crystal_density_method 'not measured'
_exptl_crystal_description needle
_exptl_crystal_F_000 1482
_exptl_crystal_size_max 0.30
_exptl_crystal_size_mid 0.20
_exptl_crystal_size_min 0.20
_refine_diff_density_max 0.207
_refine_diff_density_min -0.214
_refine_ls_extinction_coef 0.0014(4)
_refine_ls_extinction_expression Fc^*^=kFc[1+0.001xFc^2^\l^3^/sin(2\q)]^-1/4^
_refine_ls_extinction_method 'SHELXL97 (Sheldrick, 2008)'
_refine_ls_goodness_of_fit_ref 1.024
_refine_ls_hydrogen_treatment mixed
_refine_ls_matrix_type full
_refine_ls_number_parameters 516
_refine_ls_number_reflns 5517
_refine_ls_number_restraints 36
_refine_ls_restrained_S_all 1.048
_refine_ls_R_factor_all 0.0733
_refine_ls_R_factor_gt 0.0448
_refine_ls_shift/su_max 0.000
_refine_ls_shift/su_mean 0.000
_refine_ls_structure_factor_coef Fsqd
_refine_ls_weighting_details 'calc w=1/[\s^2^(Fo^2^)+(0.0564P)^2^+1.2781P] where P=(Fo^2^+2Fc^2^)/3'
_refine_ls_weighting_scheme calc
_refine_ls_wR_factor_gt 0.1095
_refine_ls_wR_factor_ref 0.1302
_reflns_number_gt 3780
_reflns_number_total 5517
_reflns_threshold_expression I>2\s(I)
_cod_data_source_file lh5595.cif
_cod_data_source_block I
_cod_original_sg_symbol_H-M 'P 21/c'
_cod_database_code 2237668
_cod_database_fobs_code 2237668

loop_
_symmetry_equiv_pos_as_xyz
'x, y, z'
'-x, y+1/2, -z+1/2'
'-x, -y, -z'
'x, -y-1/2, z-1/2'

loop_
_atom_site_type_symbol
_atom_site_label
_atom_site_fract_x
_atom_site_fract_y
_atom_site_fract_z
_atom_site_U_iso_or_equiv
_atom_site_adp_type
_atom_site_calc_flag
_atom_site_refinement_flags
_atom_site_occupancy
_atom_site_symmetry_multiplicity
_atom_site_disorder_assembly
_atom_site_disorder_group
C C1 0.49436(14) 0.3608(2) 0.41756(12) 0.0407(5) Uani d . 1 1 . .
C C2 0.34407(14) 0.3929(2) 0.36471(11) 0.0397(5) Uani d . 1 1 . .
C C3 0.33767(13) 0.26371(19) 0.34916(11) 0.0375(5) Uani d . 1 1 . .
C C4 0.40782(14) 0.18045(19) 0.37118(11) 0.0373(5) Uani d . 1 1 . .
C C5 0.25811(14) 0.2167(2) 0.31023(11) 0.0412(5) Uani d . 1 1 . .
C C6 0.17278(15) 0.2572(2) 0.32317(13) 0.0508(6) Uani d . 1 1 . .
H H6 0.1672 0.3167 0.3562 0.061 Uiso calc R 1 1 . .
C C7 0.09634(16) 0.2114(3) 0.28831(15) 0.0630(8) Uani d . 1 1 . .
H H7 0.0406 0.2431 0.2962 0.076 Uiso calc R 1 1 . .
C C8 0.10415(18) 0.1187(3) 0.24204(14) 0.0611(8) Uani d . 1 1 . .
C C9 0.18518(19) 0.0769(3) 0.22658(13) 0.0603(7) Uani d . 1 1 . .
H H9 0.1895 0.0146 0.1947 0.072 Uiso calc R 1 1 . .
C C10 0.26101(15) 0.1286(2) 0.25901(12) 0.0472(6) Uani d . 1 1 . .
C C11 0.48116(14) 0.24816(19) 0.58140(11) 0.0399(5) Uani d . 1 1 . .
C C12 0.38713(14) 0.06518(19) 0.54816(11) 0.0382(5) Uani d . 1 1 . .
C C13 0.31760(13) 0.14908(19) 0.52559(11) 0.0376(5) Uani d . 1 1 . .
C C14 0.33028(13) 0.28091(19) 0.53044(11) 0.0389(5) Uani d . 1 1 . .
C C15 0.23348(14) 0.1023(2) 0.49394(12) 0.0422(6) Uani d . 1 1 . .
C C16 0.23265(17) 0.0110(2) 0.44466(13) 0.0525(6) Uani d . 1 1 . .
H H16 0.2862 -0.0268 0.4359 0.063 Uiso calc R 1 1 . .
C C17 0.1550(2) -0.0257(2) 0.40826(14) 0.0646(8) Uani d . 1 1 . .
H H17 0.1562 -0.0876 0.3759 0.077 Uiso calc R 1 1 . .
C C18 0.07617(18) 0.0312(3) 0.42094(16) 0.0675(9) Uani d . 1 1 . .
C C19 0.07232(17) 0.1193(3) 0.46899(16) 0.0670(8) Uani d . 1 1 . .
H H19 0.0183 0.1569 0.4769 0.080 Uiso calc R 1 1 . .
C C20 0.14985(15) 0.1520(2) 0.50569(14) 0.0530(7) Uani d . 1 1 . .
C C21 0.2649(2) 0.6911(3) 0.4683(2) 0.0951(12) Uani d . 1 1 . .
H H21A 0.2330 0.7699 0.4647 0.143 Uiso calc R 1 1 . .
H H21B 0.2811 0.6660 0.4257 0.143 Uiso calc R 1 1 . .
H H21C 0.3179 0.7012 0.4976 0.143 Uiso calc R 1 1 . .
C C22 0.1287(2) 0.5725(3) 0.44899(19) 0.0935(11) Uani d . 1 1 . .
H H22A 0.0955 0.5024 0.4643 0.140 Uiso calc R 1 1 . .
H H22B 0.1462 0.5540 0.4059 0.140 Uiso calc R 1 1 . .
H H22C 0.0921 0.6473 0.4472 0.140 Uiso calc R 1 1 . .
C C23 0.1874(4) 0.6194(5) 0.5611(2) 0.1438(19) Uani d . 1 1 . .
H H23A 0.1611 0.7020 0.5632 0.216 Uiso calc R 1 1 . .
H H23B 0.2412 0.6162 0.5901 0.216 Uiso calc R 1 1 . .
H H23C 0.1462 0.5567 0.5743 0.216 Uiso calc R 1 1 . .
N N1 0.48201(12) 0.23460(17) 0.40610(10) 0.0400(5) Uani d . 1 1 . .
N N2 0.42297(12) 0.43476(18) 0.39760(10) 0.0450(5) Uani d . 1 1 . .
N N3 0.34457(16) 0.0974(2) 0.23077(11) 0.0627(6) Uani d . 1 1 . .
N N4 0.0238(2) 0.0651(3) 0.20626(16) 0.0905(9) Uani d . 1 1 . .
N N5 0.46542(12) 0.12161(16) 0.57581(10) 0.0411(5) Uani d . 1 1 . .
N N6 0.41223(12) 0.32321(17) 0.55772(10) 0.0412(5) Uani d . 1 1 . .
N N7 0.13846(15) 0.2384(2) 0.56078(15) 0.0695(7) Uani d . 1 1 . .
N N8 -0.0066(2) -0.0018(4) 0.38078(18) 0.0998(11) Uani d . 1 1 . .
N N9 0.20830(14) 0.5938(2) 0.49399(12) 0.0585(6) Uani d . 1 1 . .
N N10 0.31143(19) 0.5901(3) 0.23666(15) 0.0822(8) Uani d D 1 1 . .
C C24 0.3960(6) 0.6339(15) 0.2289(5) 0.139(4) Uani d PDU 0.538(8) 1 A 1
H H24A 0.4118 0.6979 0.2612 0.208 Uiso calc PR 0.538(8) 1 A 1
H H24B 0.3975 0.6694 0.1857 0.208 Uiso calc PR 0.538(8) 1 A 1
H H24C 0.4376 0.5650 0.2343 0.208 Uiso calc PR 0.538(8) 1 A 1
C C25 0.2718(9) 0.4906(11) 0.1921(8) 0.100(3) Uani d PDU 0.538(8) 1 A 1
H H25A 0.2127 0.4713 0.2035 0.149 Uiso calc PR 0.538(8) 1 A 1
H H25B 0.3080 0.4156 0.1963 0.149 Uiso calc PR 0.538(8) 1 A 1
H H25C 0.2690 0.5204 0.1475 0.149 Uiso calc PR 0.538(8) 1 A 1
C C26 0.2437(8) 0.7042(9) 0.2306(6) 0.166(5) Uani d PDU 0.538(8) 1 A 1
H H26A 0.1848 0.6738 0.2367 0.249 Uiso calc PR 0.538(8) 1 A 1
H H26B 0.2439 0.7417 0.1878 0.249 Uiso calc PR 0.538(8) 1 A 1
H H26C 0.2609 0.7665 0.2635 0.249 Uiso calc PR 0.538(8) 1 A 1
C C24' 0.4071(5) 0.5293(11) 0.2295(5) 0.099(3) Uani d PDU 0.462(8) 1 A 2
H H24D 0.4483 0.5583 0.2649 0.149 Uiso calc PR 0.462(8) 1 A 2
H H24E 0.4278 0.5545 0.1883 0.149 Uiso calc PR 0.462(8) 1 A 2
H H24F 0.4027 0.4386 0.2311 0.149 Uiso calc PR 0.462(8) 1 A 2
C C25' 0.2503(10) 0.5448(16) 0.1872(11) 0.133(6) Uani d PDU 0.462(8) 1 A 2
H H25D 0.2447 0.4546 0.1913 0.200 Uiso calc PR 0.462(8) 1 A 2
H H25E 0.2707 0.5648 0.1451 0.200 Uiso calc PR 0.462(8) 1 A 2
H H25F 0.1933 0.5839 0.1909 0.200 Uiso calc PR 0.462(8) 1 A 2
C C26' 0.3305(12) 0.7243(9) 0.2384(7) 0.158(5) Uani d PDU 0.462(8) 1 A 2
H H26D 0.3714 0.7431 0.2758 0.238 Uiso calc PR 0.462(8) 1 A 2
H H26E 0.2761 0.7708 0.2414 0.238 Uiso calc PR 0.462(8) 1 A 2
H H26F 0.3567 0.7484 0.1989 0.238 Uiso calc PR 0.462(8) 1 A 2
O O1 0.56366(10) 0.40504(14) 0.44398(9) 0.0549(5) Uani d . 1 1 . .
O O2 0.28668(10) 0.47693(14) 0.34922(9) 0.0503(4) Uani d . 1 1 . .
O O3 0.40882(10) 0.06395(13) 0.36237(8) 0.0474(4) Uani d . 1 1 . .
O O4 0.03283(18) -0.0250(3) 0.16961(14) 0.1164(10) Uani d . 1 1 . .
O O5 -0.04734(18) 0.1135(3) 0.21523(16) 0.1303(11) Uani d . 1 1 . .
O O6 0.35400(17) -0.0101(2) 0.21072(13) 0.1034(8) Uani d . 1 1 . .
O O7 0.39882(13) 0.1810(2) 0.22575(10) 0.0735(6) Uani d . 1 1 . .
O O8 0.55192(10) 0.29224(14) 0.60553(9) 0.0517(4) Uani d . 1 1 . .
O O9 0.38360(10) -0.05263(13) 0.54731(9) 0.0501(4) Uani d . 1 1 . .
O O10 0.27374(10) 0.36162(14) 0.51066(9) 0.0544(5) Uani d . 1 1 . .
O O11 0.18612(14) 0.2261(2) 0.61110(12) 0.0802(6) Uani d . 1 1 . .
O O12 0.07827(14) 0.3173(2) 0.55353(15) 0.1107(9) Uani d . 1 1 . .
O O13 -0.07427(19) 0.0598(3) 0.39067(16) 0.1369(13) Uani d . 1 1 . .
O O14 -0.0034(2) -0.0854(4) 0.34104(18) 0.1460(14) Uani d . 1 1 . .
O O15 0.3059(7) 0.8311(10) 0.3338(6) 0.112(3) Uani d P 0.25 1 . .
H H1A 0.5215(16) 0.188(2) 0.4194(12) 0.047(7) Uiso d . 1 1 . .
H H2A 0.4307(17) 0.519(3) 0.4003(13) 0.065(8) Uiso d . 1 1 . .
H H5A 0.5069(16) 0.075(2) 0.5918(12) 0.048(7) Uiso d . 1 1 . .
H H6A 0.4201(15) 0.403(2) 0.5586(11) 0.046(7) Uiso d . 1 1 . .
H H9A 0.242(2) 0.507(3) 0.4982(16) 0.100(10) Uiso d . 1 1 . .
H H10 0.301(2) 0.553(3) 0.2815(19) 0.101(11) Uiso d . 1 1 . .

loop_
_atom_site_aniso_label
_atom_site_aniso_U_11
_atom_site_aniso_U_22
_atom_site_aniso_U_33
_atom_site_aniso_U_12
_atom_site_aniso_U_13
_atom_site_aniso_U_23
C1 0.0379(12) 0.0329(11) 0.0502(15) 0.0000(10) -0.0031(11) 0.0029(10)
C2 0.0346(12) 0.0361(11) 0.0472(14) 0.0022(10) -0.0031(10) 0.0048(10)
C3 0.0345(11) 0.0343(11) 0.0425(13) 0.0005(9) -0.0043(10) 0.0018(10)
C4 0.0378(12) 0.0331(11) 0.0405(13) -0.0002(9) 0.0015(10) 0.0010(10)
C5 0.0413(13) 0.0330(11) 0.0482(14) -0.0021(9) -0.0025(11) 0.0100(10)
C6 0.0417(14) 0.0448(13) 0.0650(17) -0.0020(11) -0.0008(12) 0.0049(12)
C7 0.0403(14) 0.0642(17) 0.082(2) -0.0041(12) -0.0072(14) 0.0227(16)
C8 0.0547(17) 0.0672(18) 0.0574(18) -0.0231(14) -0.0187(14) 0.0147(15)
C9 0.0689(19) 0.0590(16) 0.0505(17) -0.0171(14) -0.0097(14) 0.0023(13)
C10 0.0492(14) 0.0428(13) 0.0478(15) -0.0063(11) -0.0054(12) 0.0035(11)
C11 0.0346(12) 0.0325(11) 0.0520(15) -0.0001(9) -0.0004(11) 0.0023(10)
C12 0.0351(12) 0.0315(11) 0.0473(14) 0.0007(9) 0.0004(10) 0.0007(10)
C13 0.0302(11) 0.0312(11) 0.0503(14) -0.0010(9) -0.0020(10) 0.0023(10)
C14 0.0323(12) 0.0327(11) 0.0509(14) 0.0025(9) -0.0005(10) 0.0037(10)
C15 0.0361(12) 0.0334(11) 0.0557(15) -0.0035(9) -0.0049(11) 0.0116(11)
C16 0.0523(15) 0.0396(13) 0.0634(17) -0.0073(11) -0.0073(13) 0.0049(12)
C17 0.077(2) 0.0494(15) 0.0633(19) -0.0224(14) -0.0185(15) 0.0129(13)
C18 0.0473(17) 0.076(2) 0.075(2) -0.0262(15) -0.0223(15) 0.0277(17)
C19 0.0365(14) 0.078(2) 0.085(2) -0.0084(13) -0.0068(14) 0.0288(18)
C20 0.0357(13) 0.0511(14) 0.0710(18) -0.0039(11) -0.0030(12) 0.0156(13)
C21 0.073(2) 0.0631(19) 0.146(3) -0.0026(16) -0.014(2) 0.024(2)
C22 0.0570(19) 0.099(3) 0.121(3) 0.0029(17) -0.0150(19) -0.006(2)
C23 0.202(5) 0.153(4) 0.079(3) 0.050(4) 0.025(3) -0.009(3)
N1 0.0356(10) 0.0291(10) 0.0535(13) 0.0048(8) -0.0074(9) 0.0019(9)
N2 0.0393(11) 0.0268(10) 0.0666(14) 0.0017(8) -0.0092(10) -0.0007(9)
N3 0.0672(15) 0.0638(15) 0.0561(15) 0.0007(13) 0.0006(12) -0.0126(12)
N4 0.072(2) 0.116(3) 0.078(2) -0.0380(19) -0.0195(16) 0.0198(19)
N5 0.0321(10) 0.0303(10) 0.0591(13) 0.0031(8) -0.0073(9) 0.0012(9)
N6 0.0375(10) 0.0248(9) 0.0595(13) -0.0011(8) -0.0055(9) 0.0018(9)
N7 0.0423(13) 0.0651(15) 0.103(2) 0.0020(12) 0.0183(14) -0.0020(15)
N8 0.073(2) 0.120(3) 0.098(3) -0.047(2) -0.0348(19) 0.046(2)
N9 0.0573(13) 0.0423(12) 0.0743(17) 0.0121(10) -0.0035(12) 0.0044(11)
N10 0.093(2) 0.0820(19) 0.0712(19) -0.0091(16) 0.0058(16) 0.0140(16)
C24 0.078(5) 0.220(12) 0.120(6) -0.044(7) 0.019(5) 0.010(9)
C25 0.077(7) 0.147(9) 0.071(5) -0.001(6) -0.016(5) 0.007(6)
C26 0.163(9) 0.097(6) 0.240(11) 0.042(6) 0.033(9) 0.079(7)
C24' 0.070(5) 0.145(9) 0.085(6) -0.017(6) 0.016(4) 0.036(7)
C25' 0.070(8) 0.214(17) 0.107(8) -0.013(9) -0.041(6) 0.016(12)
C26' 0.199(12) 0.099(7) 0.168(9) -0.004(8) -0.043(10) 0.033(7)
O1 0.0434(9) 0.0375(8) 0.0794(13) -0.0030(7) -0.0200(9) 0.0010(8)
O2 0.0409(9) 0.0354(8) 0.0724(12) 0.0064(7) -0.0071(8) 0.0059(8)
O3 0.0463(9) 0.0297(8) 0.0637(11) 0.0029(7) -0.0088(8) -0.0038(7)
O4 0.113(2) 0.138(2) 0.093(2) -0.0637(18) -0.0212(16) -0.0162(18)
O5 0.0599(15) 0.183(3) 0.142(3) -0.0275(18) -0.0307(16) 0.010(2)
O6 0.1144(19) 0.0792(16) 0.119(2) 0.0062(14) 0.0223(16) -0.0437(15)
O7 0.0633(12) 0.0905(15) 0.0681(14) -0.0123(11) 0.0136(10) -0.0077(11)
O8 0.0375(9) 0.0384(8) 0.0757(12) -0.0049(7) -0.0147(8) 0.0018(8)
O9 0.0439(9) 0.0267(8) 0.0772(12) 0.0019(6) -0.0098(8) -0.0011(8)
O10 0.0398(9) 0.0344(8) 0.0866(13) 0.0058(7) -0.0094(8) 0.0104(8)
O11 0.0713(14) 0.0872(15) 0.0830(16) -0.0027(11) 0.0122(12) -0.0153(13)
O12 0.0624(13) 0.1029(18) 0.169(3) 0.0362(13) 0.0214(15) -0.0064(17)
O13 0.0581(16) 0.193(3) 0.151(3) -0.0261(19) -0.0423(17) 0.038(2)
O14 0.135(3) 0.155(3) 0.135(3) -0.078(2) -0.064(2) 0.006(2)
O15 0.096(7) 0.117(8) 0.120(9) 0.001(6) -0.012(6) 0.015(7)

loop_
_atom_type_symbol
_atom_type_description
_atom_type_scat_dispersion_real
_atom_type_scat_dispersion_imag
_atom_type_scat_source
C C 0.0033 0.0016 'International Tables Vol C Tables 4.2.6.8 and 6.1.1.4'
H H 0.0000 0.0000 'International Tables Vol C Tables 4.2.6.8 and 6.1.1.4'
N N 0.0061 0.0033 'International Tables Vol C Tables 4.2.6.8 and 6.1.1.4'
O O 0.0106 0.0060 'International Tables Vol C Tables 4.2.6.8 and 6.1.1.4'

loop_
_geom_angle_atom_site_label_1
_geom_angle_atom_site_label_2
_geom_angle_atom_site_label_3
_geom_angle
O1 C1 N2 122.3(2)
O1 C1 N1 123.1(2)
N2 C1 N1 114.60(19)
O2 C2 N2 116.01(19)
O2 C2 C3 126.6(2)
N2 C2 C3 117.34(18)
C2 C3 C4 119.78(18)
C2 C3 C5 119.30(18)
C4 C3 C5 120.92(18)
O3 C4 N1 117.40(18)
O3 C4 C3 125.84(19)
N1 C4 C3 116.76(18)
C6 C5 C10 115.5(2)
C6 C5 C3 120.9(2)
C10 C5 C3 123.5(2)
C7 C6 C5 122.1(3)
C7 C6 H6 119.0
C5 C6 H6 119.0
C8 C7 C6 119.0(3)
C8 C7 H7 120.5
C6 C7 H7 120.5
C9 C8 C7 121.6(2)
C9 C8 N4 118.4(3)
C7 C8 N4 120.0(3)
C8 C9 C10 118.7(3)
C8 C9 H9 120.6
C10 C9 H9 120.6
C9 C10 C5 122.8(2)
C9 C10 N3 115.1(2)
C5 C10 N3 121.7(2)
O8 C11 N5 123.06(19)
O8 C11 N6 122.11(19)
N5 C11 N6 114.83(19)
O9 C12 N5 117.75(18)
O9 C12 C13 126.16(19)
N5 C12 C13 116.05(18)
C14 C13 C12 120.20(18)
C14 C13 C15 118.26(18)
C12 C13 C15 121.46(18)
O10 C14 N6 118.06(18)
O10 C14 C13 124.63(19)
N6 C14 C13 117.29(18)
C16 C15 C20 115.5(2)
C16 C15 C13 120.5(2)
C20 C15 C13 123.8(2)
C17 C16 C15 122.4(3)
C17 C16 H16 118.8
C15 C16 H16 118.8
C18 C17 C16 118.6(3)
C18 C17 H17 120.7
C16 C17 H17 120.7
C19 C18 C17 121.8(2)
C19 C18 N8 118.6(3)
C17 C18 N8 119.6(4)
C18 C19 C20 118.6(3)
C18 C19 H19 120.7
C20 C19 H19 120.7
C19 C20 C15 123.0(3)
C19 C20 N7 115.0(2)
C15 C20 N7 121.9(2)
N9 C21 H21A 109.5
N9 C21 H21B 109.5
H21A C21 H21B 109.5
N9 C21 H21C 109.5
H21A C21 H21C 109.5
H21B C21 H21C 109.5
N9 C22 H22A 109.5
N9 C22 H22B 109.5
H22A C22 H22B 109.5
N9 C22 H22C 109.5
H22A C22 H22C 109.5
H22B C22 H22C 109.5
N9 C23 H23A 109.5
N9 C23 H23B 109.5
H23A C23 H23B 109.5
N9 C23 H23C 109.5
H23A C23 H23C 109.5
H23B C23 H23C 109.5
C1 N1 C4 125.44(19)
C1 N1 H1A 117.2(17)
C4 N1 H1A 117.3(17)
C1 N2 C2 125.73(19)
C1 N2 H2A 117.0(17)
C2 N2 H2A 116.5(16)
O7 N3 O6 123.4(3)
O7 N3 C10 118.5(2)
O6 N3 C10 118.1(2)
O5 N4 O4 124.4(3)
O5 N4 C8 117.5(4)
O4 N4 C8 118.2(3)
C11 N5 C12 126.03(19)
C11 N5 H5A 115.3(16)
C12 N5 H5A 118.6(16)
C11 N6 C14 125.57(18)
C11 N6 H6A 118.0(15)
C14 N6 H6A 116.5(15)
O11 N7 O12 123.5(3)
O11 N7 C20 119.0(2)
O12 N7 C20 117.5(3)
O14 N8 O13 125.1(3)
O14 N8 C18 117.9(4)
O13 N8 C18 116.9(4)
C23 N9 C21 112.8(3)
C23 N9 C22 112.8(3)
C21 N9 C22 110.7(3)
C23 N9 H9A 103.1(18)
C21 N9 H9A 110.7(18)
C22 N9 H9A 106.3(18)
C24 N10 C25' 126.3(12)
C24 N10 C26' 59.3(6)
C25' N10 C26' 118.1(8)
C24 N10 C25 119.6(8)
C25' N10 C25 26.4(8)
C26' N10 C25 141.1(8)
C24 N10 C26 109.4(7)
C25' N10 C26 79.7(8)
C26' N10 C26 51.6(6)
C25 N10 C26 105.6(6)
C24 N10 C24' 43.4(6)
C25' N10 C24' 109.9(9)
C26' N10 C24' 102.6(7)
C25 N10 C24' 88.7(7)
C26 N10 C24' 152.1(5)
C24 N10 H10 116.9(19)
C25' N10 H10 112(2)
C26' N10 H10 114(2)
C25 N10 H10 101(2)
C26 N10 H10 102.1(19)
C24' N10 H10 98.3(19)
N10 C24 H24A 109.5
N10 C24 H24B 109.5
H24A C24 H24B 109.5
N10 C24 H24C 109.5
H24A C24 H24C 109.5
H24B C24 H24C 109.5
N10 C25 H25A 109.5
N10 C25 H25B 109.5
H25A C25 H25B 109.5
N10 C25 H25C 109.5
H25A C25 H25C 109.5
H25B C25 H25C 109.5
N10 C26 H26A 109.5
N10 C26 H26B 109.5
H26A C26 H26B 109.5
N10 C26 H26C 109.5
H26A C26 H26C 109.5
H26B C26 H26C 109.5
N10 C24' H24D 109.5
N10 C24' H24E 109.5
H24D C24' H24E 109.5
N10 C24' H24F 109.5
H24D C24' H24F 109.5
H24E C24' H24F 109.5
N10 C25' H25D 109.5
N10 C25' H25E 109.5
H25D C25' H25E 109.5
N10 C25' H25F 109.5
H25D C25' H25F 109.5
H25E C25' H25F 109.5
N10 C26' H26D 109.5
N10 C26' H26E 109.5
H26D C26' H26E 109.5
N10 C26' H26F 109.5
H26D C26' H26F 109.5
H26E C26' H26F 109.5

loop_
_geom_bond_atom_site_label_1
_geom_bond_atom_site_label_2
_geom_bond_distance
C1 O1 1.224(2)
C1 N2 1.361(3)
C1 N1 1.361(3)
C2 O2 1.258(2)
C2 N2 1.384(3)
C2 C3 1.401(3)
C3 C4 1.416(3)
C3 C5 1.465(3)
C4 O3 1.242(2)
C4 N1 1.394(3)
C5 C6 1.399(3)
C5 C10 1.402(3)
C6 C7 1.386(3)
C6 H6 0.9300
C7 C8 1.372(4)
C7 H7 0.9300
C8 C9 1.359(4)
C8 N4 1.470(4)
C9 C10 1.381(3)
C9 H9 0.9300
C10 N3 1.465(3)
C11 O8 1.225(2)
C11 N5 1.359(3)
C11 N6 1.360(3)
C12 O9 1.244(2)
C12 N5 1.394(3)
C12 C13 1.416(3)
C13 C14 1.406(3)
C13 C15 1.456(3)
C14 O10 1.246(2)
C14 N6 1.382(3)
C15 C16 1.392(3)
C15 C20 1.402(3)
C16 C17 1.384(3)
C16 H16 0.9300
C17 C18 1.374(4)
C17 H17 0.9300
C18 C19 1.356(4)
C18 N8 1.471(4)
C19 C20 1.374(3)
C19 H19 0.9300
C20 N7 1.469(4)
C21 N9 1.459(4)
C21 H21A 0.9600
C21 H21B 0.9600
C21 H21C 0.9600
C22 N9 1.462(4)
C22 H22A 0.9600
C22 H22B 0.9600
C22 H22C 0.9600
C23 N9 1.458(5)
C23 H23A 0.9600
C23 H23B 0.9600
C23 H23C 0.9600
N1 H1A 0.80(2)
N2 H2A 0.89(3)
N3 O7 1.212(3)
N3 O6 1.217(3)
N4 O5 1.213(4)
N4 O4 1.225(4)
N5 H5A 0.84(2)
N6 H6A 0.85(2)
N7 O11 1.208(3)
N7 O12 1.229(3)
N8 O14 1.202(5)
N8 O13 1.239(5)
N9 H9A 1.04(3)
N10 C24 1.375(8)
N10 C25' 1.390(12)
N10 C26' 1.445(9)
N10 C25 1.480(10)
N10 C26 1.575(8)
N10 C24' 1.593(9)
N10 H10 1.02(4)
C24 H24A 0.9600
C24 H24B 0.9600
C24 H24C 0.9600
C25 H25A 0.9600
C25 H25B 0.9600
C25 H25C 0.9600
C26 H26A 0.9600
C26 H26B 0.9600
C26 H26C 0.9600
C24' H24D 0.9600
C24' H24E 0.9600
C24' H24F 0.9600
C25' H25D 0.9600
C25' H25E 0.9600
C25' H25F 0.9600
C26' H26D 0.9600
C26' H26E 0.9600
C26' H26F 0.9600

loop_
_geom_hbond_atom_site_label_D
_geom_hbond_atom_site_label_H
_geom_hbond_atom_site_label_A
_geom_hbond_site_symmetry_A
_geom_hbond_distance_DH
_geom_hbond_distance_HA
_geom_hbond_distance_DA
_geom_hbond_angle_DHA
N1 H1A O9 3_656 0.80(2) 2.09(2) 2.888(2) 175(2)
N2 H2A O8 3_666 0.89(3) 2.02(3) 2.905(2) 173(2)
N5 H5A O3 3_656 0.84(2) 2.10(2) 2.931(2) 169(2)
N6 H6A O1 3_666 0.85(2) 2.04(3) 2.889(2) 177(2)
N9 H9A O10 . 1.04(3) 1.62(4) 2.650(2) 167(3)
N10 H10 O2 . 1.02(4) 1.63(4) 2.644(3) 173(3)

loop_
_geom_torsion_atom_site_label_1
_geom_torsion_atom_site_label_2
_geom_torsion_atom_site_label_3
_geom_torsion_atom_site_label_4
_geom_torsion
O2 C2 C3 C4 -179.0(2)
N2 C2 C3 C4 4.4(3)
O2 C2 C3 C5 1.0(4)
N2 C2 C3 C5 -175.6(2)
C2 C3 C4 O3 177.7(2)
C5 C3 C4 O3 -2.3(4)
C2 C3 C4 N1 -2.0(3)
C5 C3 C4 N1 178.0(2)
C2 C3 C5 C6 -43.2(3)
C4 C3 C5 C6 136.7(2)
C2 C3 C5 C10 137.7(2)
C4 C3 C5 C10 -42.4(3)
C10 C5 C6 C7 1.0(3)
C3 C5 C6 C7 -178.1(2)
C5 C6 C7 C8 3.5(4)
C6 C7 C8 C9 -4.4(4)
C6 C7 C8 N4 177.6(2)
C7 C8 C9 C10 0.7(4)
N4 C8 C9 C10 178.7(2)
C8 C9 C10 C5 4.2(4)
C8 C9 C10 N3 -168.4(2)
C6 C5 C10 C9 -4.9(3)
C3 C5 C10 C9 174.2(2)
C6 C5 C10 N3 167.2(2)
C3 C5 C10 N3 -13.7(3)
O9 C12 C13 C14 179.0(2)
N5 C12 C13 C14 1.3(3)
O9 C12 C13 C15 -4.2(4)
N5 C12 C13 C15 178.1(2)
C12 C13 C14 O10 178.4(2)
C15 C13 C14 O10 1.5(4)
C12 C13 C14 N6 0.0(3)
C15 C13 C14 N6 -176.9(2)
C14 C13 C15 C16 130.0(2)
C12 C13 C15 C16 -46.9(3)
C14 C13 C15 C20 -44.1(3)
C12 C13 C15 C20 139.1(2)
C20 C15 C16 C17 1.9(3)
C13 C15 C16 C17 -172.6(2)
C15 C16 C17 C18 0.6(4)
C16 C17 C18 C19 -1.7(4)
C16 C17 C18 N8 177.1(2)
C17 C18 C19 C20 0.1(4)
N8 C18 C19 C20 -178.7(2)
C18 C19 C20 C15 2.8(4)
C18 C19 C20 N7 -174.2(2)
C16 C15 C20 C19 -3.7(4)
C13 C15 C20 C19 170.6(2)
C16 C15 C20 N7 173.1(2)
C13 C15 C20 N7 -12.6(4)
O1 C1 N1 C4 -174.0(2)
N2 C1 N1 C4 6.4(3)
O3 C4 N1 C1 176.6(2)
C3 C4 N1 C1 -3.7(3)
O1 C1 N2 C2 176.8(2)
N1 C1 N2 C2 -3.6(3)
O2 C2 N2 C1 -178.5(2)
C3 C2 N2 C1 -1.6(4)
C9 C10 N3 O7 136.7(2)
C5 C10 N3 O7 -36.0(3)
C9 C10 N3 O6 -40.0(3)
C5 C10 N3 O6 147.4(3)
C9 C8 N4 O5 -171.8(3)
C7 C8 N4 O5 6.2(4)
C9 C8 N4 O4 8.3(4)
C7 C8 N4 O4 -173.7(3)
O8 C11 N5 C12 -179.1(2)
N6 C11 N5 C12 0.6(3)
O9 C12 N5 C11 -179.6(2)
C13 C12 N5 C11 -1.7(3)
O8 C11 N6 C14 -179.3(2)
N5 C11 N6 C14 1.0(3)
O10 C14 N6 C11 -179.8(2)
C13 C14 N6 C11 -1.3(3)
C19 C20 N7 O11 144.5(3)
C15 C20 N7 O11 -32.6(4)
C19 C20 N7 O12 -33.2(3)
C15 C20 N7 O12 149.8(2)
C19 C18 N8 O14 -175.6(3)
C17 C18 N8 O14 5.6(4)
C19 C18 N8 O13 4.6(4)
C17 C18 N8 O13 -174.2(3)
